data_2210044
loop_
_publ_author_name
'Vyas, Sandhya M.'
'Parkin, Sean'
'Robertson, Larry W.'
'Lehmler, Hans-Joachim'

_publ_section_title
;
 2,5-Dichloro-4'-methoxybiphenyl
;
_journal_issue 9
_journal_name_full 'Acta Crystallographica Section E'
_journal_page_first o4162
_journal_page_last o4163
_journal_paper_doi 10.1107/S1600536806033319
_journal_volume 62
_journal_year 2006
_chemical_formula_moiety 'C13 H10 Cl2 O'
_chemical_formula_sum 'C13 H10 Cl2 O'
_chemical_formula_weight 253.11
_chemical_name_systematic '2, 5- Dichloro-4'-methoxybiphenyl'
_space_group_IT_number 14
_symmetry_cell_setting monoclinic
_symmetry_space_group_name_Hall '-P 2yn'
_symmetry_space_group_name_H-M 'P 1 21/n 1'
_atom_sites_solution_hydrogens geom
_atom_sites_solution_primary direct
_atom_sites_solution_secondary difmap
_audit_creation_method SHELXL-97
_cell_angle_alpha 90.00
_cell_angle_beta 116.8711(15)
_cell_angle_gamma 90.00
_cell_formula_units_Z 4
_cell_length_a 9.4758(3)
_cell_length_b 14.2682(5)
_cell_length_c 9.5562(3)
_cell_measurement_reflns_used 2727
_cell_measurement_temperature 90.0(2)
_cell_measurement_theta_max 27.48
_cell_measurement_theta_min 1.00
_cell_volume 1152.52(7)
_computing_cell_refinement 'SCALEPACK (Otwinowski & Minor, 1997)'
_computing_data_collection 'COLLECT (Nonius, 1998)'
_computing_data_reduction 'DENZO-SMN (Otwinowski & Minor, 1997)'
_computing_molecular_graphics 'XP in SHELXTL (Sheldrick, 1994)'
_computing_publication_material
;
SHELX97-2 (Sheldrick, 1997) and local procedures
;
_computing_structure_refinement 'SHELXL-97 (Sheldrick, 1997)'
_computing_structure_solution 'SHELXS-97 (Sheldrick, 1997)'
_diffrn_ambient_temperature 90.0(2)
_diffrn_detector_area_resol_mean 18
_diffrn_measured_fraction_theta_full 1.000
_diffrn_measured_fraction_theta_max 1.000
_diffrn_measurement_device_type 'Nonius KappaCCD diffractometer'
_diffrn_measurement_method '\w scans at fixed \c = 55\%'
_diffrn_radiation_monochromator graphite
_diffrn_radiation_type MoK\a
_diffrn_radiation_wavelength 0.71073
_diffrn_reflns_av_R_equivalents 0.0520
_diffrn_reflns_av_sigmaI/netI 0.0762
_diffrn_reflns_limit_h_max 12
_diffrn_reflns_limit_h_min -12
_diffrn_reflns_limit_k_max 18
_diffrn_reflns_limit_k_min -18
_diffrn_reflns_limit_l_max 12
_diffrn_reflns_limit_l_min -12
_diffrn_reflns_number 5102
_diffrn_reflns_theta_full 27.49
_diffrn_reflns_theta_max 27.49
_diffrn_reflns_theta_min 2.51
_diffrn_standards_decay_% 0
_diffrn_standards_interval_count 0
_diffrn_standards_number 0
_exptl_absorpt_coefficient_mu 0.536
_exptl_absorpt_correction_T_max 0.94
_exptl_absorpt_correction_T_min 0.91
_exptl_absorpt_correction_type multi-scan
_exptl_absorpt_process_details 'Scalepack (Otwinowski & Minor, 1997)'
_exptl_crystal_colour colourless
_exptl_crystal_density_diffrn 1.459
_exptl_crystal_density_method 'not measured'
_exptl_crystal_description block
_exptl_crystal_F_000 520
_exptl_crystal_size_max 0.18
_exptl_crystal_size_mid 0.16
_exptl_crystal_size_min 0.12
_refine_diff_density_max .606
_refine_diff_density_min -.434
_refine_ls_extinction_method none
_refine_ls_goodness_of_fit_ref 1.024
_refine_ls_hydrogen_treatment constr
_refine_ls_matrix_type full
_refine_ls_number_parameters 146
_refine_ls_number_reflns 2637
_refine_ls_number_restraints 0
_refine_ls_restrained_S_all 1.024
_refine_ls_R_factor_all 0.0988
_refine_ls_R_factor_gt 0.0486
_refine_ls_shift/su_max 0.000
_refine_ls_shift/su_mean 0.000
_refine_ls_structure_factor_coef Fsqd
_refine_ls_weighting_details 'calc w=1/[\s^2^(Fo^2^)+(0.0666P)^2^] where P=(Fo^2^+2Fc^2^)/3'
_refine_ls_weighting_scheme calc
_refine_ls_wR_factor_gt 0.1112
_refine_ls_wR_factor_ref 0.1310
_reflns_number_gt 1651
_reflns_number_total 2637
_reflns_threshold_expression >2\s(I)
_cod_data_source_file ac2036.cif
_cod_data_source_block I
_cod_original_sg_symbol_H-M 'P 21/n'
_cod_database_code 2210044
_cod_database_fobs_code 2210044

loop_
_symmetry_equiv_pos_as_xyz
'x, y, z'
'-x+1/2, y+1/2, -z+1/2'
'-x, -y, -z'
'x-1/2, -y-1/2, z-1/2'

loop_
_atom_site_type_symbol
_atom_site_label
_atom_site_fract_x
_atom_site_fract_y
_atom_site_fract_z
_atom_site_U_iso_or_equiv
_atom_site_adp_type
_atom_site_calc_flag
_atom_site_refinement_flags
_atom_site_occupancy
C C1 0.7969(3) 0.14981(19) 0.4398(3) 0.0194(6) Uani d . 1
C C2 0.8428(3) 0.12794(18) 0.3233(3) 0.0200(6) Uani d . 1
C C3 0.8521(3) 0.03607(18) 0.2797(3) 0.0204(6) Uani d . 1
H H3 0.8860 0.0237 0.2020 0.024 Uiso calc R 1
C C4 0.8122(3) -0.03714(19) 0.3491(3) 0.0207(6) Uani d . 1
H H4 0.8169 -0.1001 0.3189 0.025 Uiso calc R 1
C C5 0.7647(3) -0.01694(18) 0.4648(3) 0.0194(6) Uani d . 1
C C6 0.7577(3) 0.07410(17) 0.5089(3) 0.0197(6) Uani d . 1
H H6 0.7255 0.0859 0.5880 0.024 Uiso calc R 1
Cl Cl1 0.88191(8) 0.21750(4) 0.22161(8) 0.0240(2) Uani d . 1
Cl Cl2 0.71803(9) -0.10753(5) 0.55783(8) 0.0281(2) Uani d . 1
C C1' 0.7843(3) 0.24721(18) 0.4882(3) 0.0186(6) Uani d . 1
C C2' 0.6398(3) 0.28080(18) 0.4724(3) 0.0212(6) Uani d . 1
H H2' 0.5497 0.2410 0.4319 0.025 Uiso calc R 1
C C3' 0.6268(3) 0.37170(19) 0.5154(3) 0.0223(6) Uani d . 1
H H3' 0.5275 0.3942 0.5032 0.027 Uiso calc R 1
C C4' 0.7579(3) 0.43042(17) 0.5763(3) 0.0174(6) Uani d . 1
C C5' 0.9032(3) 0.39693(18) 0.5967(3) 0.0182(6) Uani d . 1
H H5' 0.9941 0.4361 0.6410 0.022 Uiso calc R 1
C C6' 0.9155(3) 0.30629(19) 0.5522(3) 0.0205(6) Uani d . 1
H H6' 1.0152 0.2839 0.5654 0.025 Uiso calc R 1
O O1' 0.7301(2) 0.51987(12) 0.6097(2) 0.0217(5) Uani d . 1
C C7' 0.8567(3) 0.58533(17) 0.6573(3) 0.0254(7) Uani d . 1
H H7A' 0.9423 0.5661 0.7586 0.038 Uiso calc R 1
H H7B' 0.8188 0.6476 0.6675 0.038 Uiso calc R 1
H H7C' 0.8962 0.5874 0.5787 0.038 Uiso calc R 1

loop_
_atom_site_aniso_label
_atom_site_aniso_U_11
_atom_site_aniso_U_22
_atom_site_aniso_U_33
_atom_site_aniso_U_12
_atom_site_aniso_U_13
_atom_site_aniso_U_23
C1 0.0195(15) 0.0181(14) 0.0203(15) 0.0022(12) 0.0087(13) -0.0001(12)
C2 0.0203(14) 0.0180(14) 0.0198(15) -0.0028(12) 0.0073(13) 0.0017(12)
C3 0.0197(14) 0.0221(14) 0.0167(15) -0.0025(13) 0.0059(13) -0.0021(12)
C4 0.0222(15) 0.0158(14) 0.0195(16) -0.0005(12) 0.0054(13) -0.0039(12)
C5 0.0174(14) 0.0194(15) 0.0160(15) -0.0036(12) 0.0029(12) 0.0024(12)
C6 0.0192(14) 0.0230(15) 0.0166(15) -0.0008(12) 0.0079(13) -0.0021(12)
Cl1 0.0304(4) 0.0203(4) 0.0257(4) -0.0016(3) 0.0166(3) 0.0004(3)
Cl2 0.0392(5) 0.0203(4) 0.0251(4) -0.0041(3) 0.0147(4) 0.0026(3)
C1' 0.0207(15) 0.0189(14) 0.0159(15) -0.0001(12) 0.0081(13) -0.0007(12)
C2' 0.0199(15) 0.0192(14) 0.0258(16) -0.0010(12) 0.0115(13) -0.0017(12)
C3' 0.0178(14) 0.0233(15) 0.0275(17) 0.0024(12) 0.0119(13) -0.0004(13)
C4' 0.0223(15) 0.0176(14) 0.0131(14) 0.0017(12) 0.0089(12) 0.0025(11)
C5' 0.0174(14) 0.0193(14) 0.0166(15) -0.0002(12) 0.0066(12) -0.0012(11)
C6' 0.0138(14) 0.0286(16) 0.0203(16) 0.0019(12) 0.0087(13) -0.0018(13)
O1' 0.0185(10) 0.0172(10) 0.0284(11) -0.0025(8) 0.0098(9) -0.0041(8)
C7' 0.0262(16) 0.0200(15) 0.0286(17) -0.0025(13) 0.0112(14) -0.0013(13)

loop_
_atom_type_symbol
_atom_type_description
_atom_type_scat_dispersion_real
_atom_type_scat_dispersion_imag
_atom_type_scat_source
C C .0033 .0016 'International Tables Vol C Tables 4.2.6.8 and 6.1.1.4'
H H .0000 .0000 'International Tables Vol C Tables 4.2.6.8 and 6.1.1.4'
O O .0106 .0060 'International Tables Vol C Tables 4.2.6.8 and 6.1.1.4'
Cl Cl .1484 .1585 'International Tables Vol C Tables 4.2.6.8 and 6.1.1.4'

loop_
_geom_angle_atom_site_label_1
_geom_angle_atom_site_label_2
_geom_angle_atom_site_label_3
_geom_angle
C6 C1 C2 116.5(2)
C6 C1 C1' 119.9(2)
C2 C1 C1' 123.5(2)
C3 C2 C1 122.1(2)
C3 C2 Cl1 117.8(2)
C1 C2 Cl1 120.0(2)
C4 C3 C2 120.2(2)
C4 C3 H3 119.9
C2 C3 H3 119.9
C3 C4 C5 118.7(2)
C3 C4 H4 120.7
C5 C4 H4 120.7
C6 C5 C4 120.9(2)
C6 C5 Cl2 119.1(2)
C4 C5 Cl2 119.9(2)
C5 C6 C1 121.6(2)
C5 C6 H6 119.2
C1 C6 H6 119.2
C2' C1' C6' 118.5(2)
C2' C1' C1 120.1(2)
C6' C1' C1 121.4(2)
C3' C2' C1' 120.4(2)
C3' C2' H2' 119.8
C1' C2' H2' 119.8
C2' C3' C4' 120.5(3)
C2' C3' H3' 119.8
C4' C3' H3' 119.8
O1' C4' C5' 124.9(2)
O1' C4' C3' 115.5(2)
C5' C4' C3' 119.6(2)
C6' C5' C4' 119.7(2)
C6' C5' H5' 120.2
C4' C5' H5' 120.2
C5' C6' C1' 121.2(2)
C5' C6' H6' 119.4
C1' C6' H6' 119.4
C4' O1' C7' 117.57(19)
O1' C7' H7A' 109.5
O1' C7' H7B' 109.5
H7A' C7' H7B' 109.5
O1' C7' H7C' 109.5
H7A' C7' H7C' 109.5
H7B' C7' H7C' 109.5

loop_
_geom_bond_atom_site_label_1
_geom_bond_atom_site_label_2
_geom_bond_distance
C1 C6 1.401(3)
C1 C2 1.402(3)
C1 C1' 1.486(4)
C2 C3 1.390(4)
C2 Cl1 1.743(3)
C3 C4 1.378(3)
C3 H3 0.9500
C4 C5 1.399(4)
C4 H4 0.9500
C5 C6 1.377(3)
C5 Cl2 1.736(3)
C6 H6 0.9500
C1' C2' 1.393(3)
C1' C6' 1.394(4)
C2' C3' 1.383(3)
C2' H2' 0.9500
C3' C4' 1.389(4)
C3' H3' 0.9500
C4' O1' 1.370(3)
C4' C5' 1.386(4)
C5' C6' 1.383(3)
C5' H5' 0.9500
C6' H6' 0.9500
O1' C7' 1.423(3)
C7' H7A' 0.9800
C7' H7B' 0.9800
C7' H7C' 0.9800

loop_
_geom_torsion_atom_site_label_1
_geom_torsion_atom_site_label_2
_geom_torsion_atom_site_label_3
_geom_torsion_atom_site_label_4
_geom_torsion
C6 C1 C2 C3 -1.1(4)
C1' C1 C2 C3 -179.4(2)
C6 C1 C2 Cl1 175.95(19)
C1' C1 C2 Cl1 -2.3(4)
C1 C2 C3 C4 1.4(4)
Cl1 C2 C3 C4 -175.7(2)
C2 C3 C4 C5 -0.8(4)
C3 C4 C5 C6 0.0(4)
C3 C4 C5 Cl2 -178.51(19)
C4 C5 C6 C1 0.3(4)
Cl2 C5 C6 C1 178.8(2)
C2 C1 C6 C5 0.3(4)
C1' C1 C6 C5 178.6(2)
C6 C1 C1' C2' -58.6(3)
C2 C1 C1' C2' 119.6(3)
C6 C1 C1' C6' 120.3(3)
C2 C1 C1' C6' -61.4(4)
C6' C1' C2' C3' 1.8(4)
C1 C1' C2' C3' -179.2(3)
C1' C2' C3' C4' -0.7(4)
C2' C3' C4' O1' 177.8(2)
C2' C3' C4' C5' -1.2(4)
O1' C4' C5' C6' -177.1(2)
C3' C4' C5' C6' 1.8(4)
C4' C5' C6' C1' -0.6(4)
C2' C1' C6' C5' -1.2(4)
C1 C1' C6' C5' 179.9(2)
C5' C4' O1' C7' 5.1(4)
C3' C4' O1' C7' -173.8(2)

loop_
_cod_related_entry_id
_cod_related_entry_database
_cod_related_entry_code
1 ChemSpider 21127621
